data_4509415
loop_
_publ_author_name
'Dong, Bao-xia'
'Xu, Qiang'

_publ_section_title
;
 Structural Investigation of Flexible
 1,4-Bis(1,2,4-triazol-1-ylmethyl)benzene Ligand in Keggin-Based
 Polyoxometalate Frameworks
;
_journal_issue 6
_journal_name_full 'Crystal Growth &amp; Design'
_journal_page_first 2776
_journal_paper_doi 10.1021/cg9000076
_journal_volume 9
_journal_year 2009
_chemical_formula_sum 'C48 H48 Cu2 Mo12 N24 O40 Si'
_chemical_formula_weight 2907.55
_chemical_name_systematic
; 
 ? 
;
_space_group_IT_number 14
_symmetry_cell_setting monoclinic
_symmetry_space_group_name_Hall '-P 2yn'
_symmetry_space_group_name_H-M 'P 1 21/n 1'
_atom_sites_solution_hydrogens geom
_atom_sites_solution_primary direct
_atom_sites_solution_secondary difmap
_audit_creation_method SHELXL-97
_cell_angle_alpha 90.00
_cell_angle_beta 97.98(3)
_cell_angle_gamma 90.00
_cell_formula_units_Z 2
_cell_length_a 11.340(2)
_cell_length_b 15.770(3)
_cell_length_c 22.900(5)
_cell_measurement_temperature 293(2)
_cell_measurement_theta_max 25.0
_cell_measurement_theta_min 3.02
_cell_volume 4055.6(14)
_computing_cell_refinement 'Bruker XSCANS'
_computing_data_collection 'Bruker XSCANS'
_computing_data_reduction 'Bruker SHELXTL'
_computing_molecular_graphics 'Bruker SHELXTL'
_computing_publication_material 'Bruker SHELXTL'
_computing_structure_refinement 'SHELXL-97 (Sheldrick, 1997)'
_computing_structure_solution 'SHELXS-97 (Sheldrick, 1990)'
_diffrn_ambient_temperature 293(2)
_diffrn_measured_fraction_theta_full 0.997
_diffrn_measured_fraction_theta_max 0.997
_diffrn_measurement_device_type 'Bruker P4'
_diffrn_measurement_method '\w scans'
_diffrn_radiation_monochromator graphite
_diffrn_radiation_source 'fine-focus sealed tube'
_diffrn_radiation_type MoK\a
_diffrn_radiation_wavelength 0.71073
_diffrn_reflns_av_R_equivalents 0.0203
_diffrn_reflns_av_sigmaI/netI 0.0170
_diffrn_reflns_limit_h_max 13
_diffrn_reflns_limit_h_min -13
_diffrn_reflns_limit_k_max 18
_diffrn_reflns_limit_k_min -18
_diffrn_reflns_limit_l_max 27
_diffrn_reflns_limit_l_min -27
_diffrn_reflns_number 29922
_diffrn_reflns_theta_full 25.00
_diffrn_reflns_theta_max 25.00
_diffrn_reflns_theta_min 3.02
_diffrn_standards_decay_% none
_diffrn_standards_interval_count none
_diffrn_standards_interval_time none
_diffrn_standards_number none
_exptl_absorpt_coefficient_mu 2.418
_exptl_absorpt_correction_type none
_exptl_crystal_colour green
_exptl_crystal_density_diffrn 2.381
_exptl_crystal_density_method 'not measured'
_exptl_crystal_description block
_exptl_crystal_F_000 2800
_exptl_crystal_size_max 0.26
_exptl_crystal_size_mid 0.24
_exptl_crystal_size_min 0.19
_refine_diff_density_max 1.333
_refine_diff_density_min -1.279
_refine_diff_density_rms 0.141
_refine_ls_extinction_method none
_refine_ls_goodness_of_fit_ref 1.075
_refine_ls_hydrogen_treatment constr
_refine_ls_matrix_type full
_refine_ls_number_parameters 576
_refine_ls_number_reflns 7118
_refine_ls_number_restraints 0
_refine_ls_restrained_S_all 1.075
_refine_ls_R_factor_all 0.0645
_refine_ls_R_factor_gt 0.0611
_refine_ls_shift/su_max 0.000
_refine_ls_shift/su_mean 0.000
_refine_ls_structure_factor_coef Fsqd
_refine_ls_weighting_details 'calc w=1/[\s^2^(Fo^2^)+(0.0408P)^2^+59.9855P] where P=(Fo^2^+2Fc^2^)/3'
_refine_ls_weighting_scheme calc
_refine_ls_wR_factor_gt 0.1379
_refine_ls_wR_factor_ref 0.1422
_reflns_number_gt 6727
_reflns_number_total 7118
_reflns_threshold_expression >2sigma(I)
_cod_data_source_file cg9000076sup1.cif
_cod_data_source_block 3
_cod_depositor_comments
;
The following automatic conversions were performed:

'_symmetry_cell_setting' value 'Monoclinic' changed to 'monoclinic'
according to /home/saulius/struct/CIF-dictionaries/cif_core.dic
dictionary named 'cif_core.dic' version 2.4.2 from 2011-04-26.

Automatic conversion script
Id: cif_fix_values 1891 2012-01-12 08:04:46Z andrius 
;
_cod_original_sg_symbol_H-M P21/n
_cod_database_code 4509415

loop_
_symmetry_equiv_pos_as_xyz
'x, y, z'
'-x+1/2, y+1/2, -z+1/2'
'-x, -y, -z'
'x-1/2, -y-1/2, z-1/2'

loop_
_atom_site_label
_atom_site_type_symbol
_atom_site_fract_x
_atom_site_fract_y
_atom_site_fract_z
_atom_site_U_iso_or_equiv
_atom_site_adp_type
_atom_site_occupancy
_atom_site_symmetry_multiplicity
_atom_site_calc_flag
_atom_site_refinement_flags
Cu1 Cu 0.38700(9) 0.75661(7) -0.27146(5) 0.0360(2) Uani 1 1 d .
Mo1 Mo 0.39940(10) 0.71054(5) -0.02613(4) 0.0555(3) Uani 1 1 d .
Mo2 Mo 0.49663(9) 0.59150(6) -0.14063(3) 0.0491(2) Uani 1 1 d .
Mo3 Mo 0.57646(10) 0.37664(6) -0.11746(4) 0.0578(3) Uani 1 1 d .
Mo4 Mo 0.79912(7) 0.44865(6) -0.00750(4) 0.0496(2) Uani 1 1 d .
Mo5 Mo 0.70441(7) 0.66208(5) -0.02143(4) 0.0415(2) Uani 1 1 d .
Mo6 Mo 0.72250(7) 0.55772(5) 0.11601(3) 0.0412(2) Uani 1 1 d .
Si1 Si 0.5000 0.5000 0.0000 0.0277(6) Uani 1 2 d S
N1 N 0.2661(6) 0.6736(4) -0.3112(3) 0.0386(16) Uani 1 1 d .
N2 N 0.1762(12) 0.5506(6) -0.3324(6) 0.104(5) Uani 1 1 d .
N3 N 0.1082(7) 0.6130(5) -0.3582(3) 0.0457(19) Uani 1 1 d .
N4 N 0.4897(6) 0.7297(5) -0.3317(3) 0.0395(17) Uani 1 1 d .
N5 N 0.6405(8) 0.6660(7) -0.3682(4) 0.069(3) Uani 1 1 d .
N6 N 0.5589(7) 0.6952(5) -0.4126(3) 0.0416(17) Uani 1 1 d .
N7 N 0.5175(6) 0.8338(4) -0.2312(3) 0.0422(17) Uani 1 1 d G
C13 C 0.5645(9) 0.8401(6) -0.1756(3) 0.109(7) Uani 1 1 d G
H13A H 0.5407 0.8101 -0.1442 0.130 Uiso 1 1 calc R
N8 N 0.6508(9) 0.8963(6) -0.1720(3) 0.134(7) Uani 1 1 d G
N9 N 0.6573(6) 0.9248(4) -0.2254(3) 0.0438(18) Uani 1 1 d G
C14 C 0.5749(6) 0.8862(5) -0.2620(2) 0.073(4) Uani 1 1 d G
H14A H 0.5598 0.8944 -0.3026 0.087 Uiso 1 1 calc R
N12 N 0.2736(5) 0.7888(4) -0.2160(3) 0.0411(17) Uani 1 1 d G
C23 C 0.2417(8) 0.8675(4) -0.2051(4) 0.099(6) Uani 1 1 d G
H23A H 0.2735 0.9167 -0.2189 0.118 Uiso 1 1 calc R
N11 N 0.1566(8) 0.8638(4) -0.1709(4) 0.101(4) Uani 1 1 d G
N10 N 0.1358(6) 0.7827(4) -0.1607(3) 0.0484(19) Uani 1 1 d G
C24 C 0.2081(5) 0.7364(3) -0.1886(3) 0.041(2) Uani 1 1 d G
H24A H 0.2122 0.6775 -0.1888 0.050 Uiso 1 1 calc R
C1 C 0.2700(13) 0.5897(7) -0.3049(6) 0.088(5) Uani 1 1 d .
H1A H 0.3333 0.5614 -0.2831 0.106 Uiso 1 1 calc R
C2 C 0.1630(8) 0.6857(5) -0.3464(4) 0.044(2) Uani 1 1 d .
H2A H 0.1342 0.7381 -0.3604 0.053 Uiso 1 1 calc R
C3 C -0.0073(8) 0.5945(6) -0.3930(4) 0.049(2) Uani 1 1 d .
H3A H -0.0473 0.6478 -0.4039 0.058 Uiso 1 1 calc R
H3B H -0.0556 0.5636 -0.3685 0.058 Uiso 1 1 calc R
C4 C -0.0009(8) 0.5449(5) -0.4475(4) 0.042(2) Uani 1 1 d .
C5 C 0.0781(9) 0.5660(6) -0.4871(4) 0.052(3) Uani 1 1 d .
H5A H 0.1312 0.6107 -0.4786 0.062 Uiso 1 1 calc R
C6 C -0.0775(9) 0.4786(6) -0.4620(4) 0.051(2) Uani 1 1 d .
H6A H -0.1307 0.4637 -0.4363 0.062 Uiso 1 1 calc R
C7 C 0.5953(10) 0.6879(8) -0.3208(5) 0.066(3) Uani 1 1 d .
H7A H 0.6324 0.6759 -0.2829 0.079 Uiso 1 1 calc R
C8 C 0.4721(8) 0.7323(6) -0.3905(4) 0.043(2) Uani 1 1 d .
H8A H 0.4065 0.7572 -0.4129 0.052 Uiso 1 1 calc R
C9 C 0.5667(9) 0.6753(7) -0.4740(4) 0.050(2) Uani 1 1 d .
H9A H 0.6476 0.6846 -0.4819 0.060 Uiso 1 1 calc R
H9B H 0.5146 0.7128 -0.4994 0.060 Uiso 1 1 calc R
C10 C 0.5317(9) 0.5840(7) -0.4880(4) 0.048(2) Uani 1 1 d .
C11 C 0.4257(12) 0.5532(9) -0.4767(9) 0.106(6) Uani 1 1 d .
H11A H 0.3732 0.5886 -0.4605 0.127 Uiso 1 1 calc R
C12 C 0.6053(12) 0.5307(10) -0.5110(8) 0.097(5) Uani 1 1 d .
H12A H 0.6788 0.5504 -0.5188 0.116 Uiso 1 1 calc R
C15 C 0.7405(8) 0.9918(6) -0.2387(5) 0.050(2) Uani 1 1 d .
H15A H 0.7981 0.9683 -0.2618 0.060 Uiso 1 1 calc R
H15B H 0.7833 1.0139 -0.2023 0.060 Uiso 1 1 calc R
C16 C 0.6714(8) 1.0634(6) -0.2731(4) 0.043(2) Uani 1 1 d .
C17 C 0.6403(9) 1.0553(7) -0.3335(4) 0.052(2) Uani 1 1 d .
H17A H 0.6667 1.0086 -0.3529 0.062 Uiso 1 1 calc R
C18 C 0.5710(8) 1.1154(7) -0.3649(4) 0.050(2) Uani 1 1 d .
H18A H 0.5490 1.1085 -0.4052 0.059 Uiso 1 1 calc R
C19 C 0.5333(8) 1.1863(6) -0.3371(4) 0.043(2) Uani 1 1 d .
C20 C 0.5691(9) 1.1959(7) -0.2768(4) 0.049(2) Uani 1 1 d .
H20A H 0.5479 1.2444 -0.2577 0.059 Uiso 1 1 calc R
C21 C 0.6360(9) 1.1336(6) -0.2454(4) 0.049(2) Uani 1 1 d .
H21A H 0.6571 1.1395 -0.2049 0.058 Uiso 1 1 calc R
C22 C 0.0430(10) 0.7532(8) -0.1286(4) 0.059(3) Uani 1 1 d .
H22A H -0.0067 0.8007 -0.1206 0.071 Uiso 1 1 calc R
H22B H 0.0786 0.7296 -0.0911 0.071 Uiso 1 1 calc R
O1 O 0.4707(9) 0.4149(6) 0.0355(4) 0.026(2) Uani 0.50 1 d P
O2 O 0.4007(9) 0.5738(6) 0.0186(4) 0.026(2) Uani 0.50 1 d P
O3 O 0.5393(9) 0.5149(6) 0.0710(4) 0.026(2) Uani 0.50 1 d P
O4 O 0.6266(8) 0.5349(6) 0.0172(4) 0.026(2) Uani 0.50 1 d P
O5 O 0.5699(8) 0.7275(7) -0.0154(4) 0.100(4) Uani 1 1 d .
O6 O 0.5768(11) 0.2946(7) -0.0601(4) 0.126(5) Uani 1 1 d .
O7 O 0.6586(8) 0.4676(5) 0.1513(6) 0.104(4) Uani 1 1 d .
O8 O 0.8020(9) 0.7362(5) -0.0329(4) 0.088(3) Uani 1 1 d .
O9 O 0.8225(8) 0.5969(5) 0.1695(3) 0.082(3) Uani 1 1 d .
O10 O 0.5675(7) 0.4910(5) -0.1533(5) 0.097(4) Uani 1 1 d .
O11 O 0.5875(8) 0.6266(5) 0.1333(6) 0.105(4) Uani 1 1 d .
O12 O 0.7373(7) 0.6492(5) 0.0589(3) 0.065(2) Uani 1 1 d .
O13 O 0.4827(6) 0.6384(5) -0.2069(3) 0.0527(18) Uani 1 1 d .
O14 O 0.4079(7) 0.6754(7) -0.1021(4) 0.098(4) Uani 1 1 d .
O15 O 0.7955(7) 0.5615(5) -0.0311(3) 0.059(2) Uani 1 1 d .
O16 O 0.6340(8) 0.6396(7) -0.1039(4) 0.097(4) Uani 1 1 d .
O17 O 0.9379(7) 0.4195(6) -0.0102(4) 0.072(2) Uani 1 1 d .
O18 O 0.7302(12) 0.4152(7) -0.0812(4) 0.137(6) Uani 1 1 d .
O19 O 0.3525(7) 0.8085(4) -0.0347(4) 0.064(2) Uani 1 1 d .
O20 O 0.8103(7) 0.4902(5) 0.0739(3) 0.0602(19) Uani 1 1 d .
O21 O 0.7429(12) 0.3466(8) 0.0254(4) 0.138(6) Uani 1 1 d .
O22 O 0.6150(7) 0.3221(5) -0.1723(3) 0.065(2) Uani 1 1 d .

loop_
_atom_site_aniso_label
_atom_site_aniso_U_11
_atom_site_aniso_U_22
_atom_site_aniso_U_33
_atom_site_aniso_U_23
_atom_site_aniso_U_13
_atom_site_aniso_U_12
Cu1 0.0337(5) 0.0367(6) 0.0372(5) -0.0049(4) 0.0035(4) -0.0042(4)
Mo1 0.0847(7) 0.0266(4) 0.0495(5) 0.0036(4) -0.0104(5) 0.0028(4)
Mo2 0.0697(6) 0.0483(5) 0.0302(4) 0.0137(4) 0.0103(4) 0.0121(4)
Mo3 0.0892(7) 0.0474(5) 0.0405(5) -0.0195(4) 0.0223(5) -0.0198(5)
Mo4 0.0281(4) 0.0647(6) 0.0532(5) 0.0034(4) -0.0046(3) -0.0152(4)
Mo5 0.0312(4) 0.0374(4) 0.0524(5) 0.0060(3) -0.0067(3) -0.0131(3)
Mo6 0.0305(4) 0.0516(5) 0.0389(4) -0.0088(4) -0.0044(3) -0.0137(3)
Si1 0.0346(16) 0.0228(14) 0.0235(14) -0.0010(12) -0.0039(12) -0.0079(12)
N1 0.039(4) 0.034(4) 0.042(4) -0.006(3) 0.001(3) 0.003(3)
N2 0.125(10) 0.033(5) 0.125(10) 0.019(6) -0.089(8) -0.011(6)
N3 0.052(5) 0.030(4) 0.049(4) -0.001(3) -0.015(4) 0.000(3)
N4 0.032(4) 0.047(4) 0.039(4) 0.003(3) 0.002(3) 0.009(3)
N5 0.049(5) 0.109(8) 0.048(5) 0.002(5) 0.006(4) 0.032(5)
N6 0.041(4) 0.051(5) 0.034(4) 0.007(3) 0.008(3) 0.007(3)
N7 0.041(4) 0.037(4) 0.046(4) 0.003(3) -0.003(3) -0.009(3)
C13 0.157(15) 0.124(13) 0.041(6) -0.007(7) -0.001(8) -0.102(12)
N8 0.204(16) 0.136(12) 0.048(6) 0.025(7) -0.028(8) -0.121(12)
N9 0.036(4) 0.049(5) 0.046(4) -0.004(4) 0.004(3) -0.013(3)
C14 0.065(7) 0.097(9) 0.051(6) 0.021(6) -0.011(5) -0.041(7)
N12 0.042(4) 0.037(4) 0.045(4) -0.008(3) 0.007(3) -0.008(3)
C23 0.122(12) 0.042(6) 0.153(14) -0.031(8) 0.093(11) -0.024(7)
N11 0.134(11) 0.043(6) 0.142(11) -0.032(7) 0.078(9) -0.014(6)
N10 0.053(5) 0.049(5) 0.042(4) -0.009(4) 0.006(4) -0.009(4)
C24 0.041(5) 0.045(5) 0.038(5) 0.002(4) 0.008(4) 0.002(4)
C1 0.099(10) 0.039(6) 0.105(10) -0.001(6) -0.064(8) 0.003(6)
C2 0.045(5) 0.025(4) 0.060(6) -0.003(4) -0.005(4) 0.004(4)
C3 0.046(5) 0.043(5) 0.051(6) -0.003(4) -0.015(4) -0.002(4)
C4 0.042(5) 0.026(4) 0.050(5) 0.000(4) -0.016(4) -0.001(4)
C5 0.058(6) 0.038(5) 0.050(6) -0.006(4) -0.019(5) -0.020(4)
C6 0.049(6) 0.053(6) 0.051(6) 0.001(5) 0.000(4) -0.015(5)
C7 0.055(6) 0.094(9) 0.045(6) 0.006(6) -0.003(5) 0.037(6)
C8 0.042(5) 0.048(5) 0.039(5) 0.007(4) 0.000(4) 0.019(4)
C9 0.050(6) 0.060(6) 0.042(5) 0.008(5) 0.013(4) 0.010(5)
C10 0.047(5) 0.061(6) 0.039(5) 0.003(4) 0.016(4) 0.005(5)
C11 0.063(8) 0.077(9) 0.192(18) -0.047(11) 0.070(10) -0.007(7)
C12 0.059(8) 0.092(10) 0.154(15) -0.034(10) 0.066(9) -0.011(7)
C15 0.031(5) 0.054(6) 0.062(6) 0.005(5) 0.001(4) -0.010(4)
C16 0.031(4) 0.050(5) 0.050(5) -0.009(4) 0.009(4) -0.016(4)
C17 0.054(6) 0.056(6) 0.050(6) -0.016(5) 0.019(5) 0.000(5)
C18 0.045(5) 0.071(7) 0.035(5) -0.010(5) 0.014(4) 0.003(5)
C19 0.039(5) 0.056(6) 0.035(5) -0.001(4) 0.013(4) -0.001(4)
C20 0.047(5) 0.060(6) 0.041(5) -0.016(5) 0.006(4) -0.009(5)
C21 0.048(5) 0.056(6) 0.041(5) -0.015(5) -0.001(4) -0.014(5)
C22 0.062(7) 0.075(7) 0.041(5) -0.005(5) 0.012(5) -0.005(6)
O1 0.029(5) 0.025(5) 0.022(5) -0.001(4) -0.008(4) -0.008(4)
O2 0.028(5) 0.021(5) 0.028(5) -0.002(4) 0.003(4) -0.009(4)
O3 0.028(5) 0.020(5) 0.029(5) 0.002(4) 0.000(4) 0.000(4)
O4 0.019(5) 0.026(5) 0.031(5) -0.003(4) -0.002(4) -0.004(4)
O5 0.075(6) 0.141(9) 0.072(6) -0.061(6) -0.033(5) 0.061(6)
O6 0.174(11) 0.139(9) 0.050(5) 0.032(5) -0.037(6) -0.125(9)
O7 0.091(6) 0.039(4) 0.206(12) 0.014(6) 0.103(8) 0.007(4)
O8 0.125(8) 0.067(5) 0.082(6) -0.016(5) 0.051(6) -0.059(5)
O9 0.106(7) 0.069(5) 0.053(5) -0.009(4) -0.049(5) -0.018(5)
O10 0.062(5) 0.039(4) 0.209(11) 0.018(5) 0.088(6) 0.001(4)
O11 0.080(6) 0.038(4) 0.218(12) 0.022(6) 0.096(7) 0.009(4)
O12 0.090(6) 0.070(5) 0.038(4) 0.013(3) 0.022(4) 0.034(4)
O13 0.044(4) 0.077(5) 0.036(3) 0.022(3) -0.001(3) -0.014(3)
O14 0.062(5) 0.150(9) 0.070(5) -0.061(6) -0.034(4) 0.058(6)
O15 0.075(5) 0.067(5) 0.039(4) 0.009(3) 0.017(3) 0.031(4)
O16 0.075(6) 0.138(9) 0.063(5) -0.054(6) -0.036(4) 0.054(6)
O17 0.057(5) 0.085(6) 0.077(5) 0.008(5) 0.018(4) 0.028(4)
O18 0.198(12) 0.141(9) 0.052(5) 0.039(6) -0.051(6) -0.135(9)
O19 0.056(4) 0.034(4) 0.100(6) -0.004(4) 0.004(4) 0.004(3)
O20 0.080(5) 0.061(5) 0.043(4) 0.010(3) 0.019(4) 0.027(4)
O21 0.211(12) 0.147(10) 0.040(4) 0.030(5) -0.037(6) -0.142(10)
O22 0.063(5) 0.068(5) 0.063(5) -0.030(4) 0.006(4) 0.005(4)

loop_
_atom_type_symbol
_atom_type_description
_atom_type_scat_dispersion_real
_atom_type_scat_dispersion_imag
_atom_type_scat_source
C C 0.0033 0.0016 'International Tables Vol C Tables 4.2.6.8 and 6.1.1.4'
H H 0.0000 0.0000 'International Tables Vol C Tables 4.2.6.8 and 6.1.1.4'
N N 0.0061 0.0033 'International Tables Vol C Tables 4.2.6.8 and 6.1.1.4'
O O 0.0106 0.0060 'International Tables Vol C Tables 4.2.6.8 and 6.1.1.4'
Si Si 0.0817 0.0704 'International Tables Vol C Tables 4.2.6.8 and 6.1.1.4'
Cu Cu 0.3201 1.2651 'International Tables Vol C Tables 4.2.6.8 and 6.1.1.4'
Mo Mo -1.6832 0.6857 'International Tables Vol C Tables 4.2.6.8 and 6.1.1.4'

loop_
_geom_angle_atom_site_label_1
_geom_angle_atom_site_label_2
_geom_angle_atom_site_label_3
_geom_angle
_geom_angle_site_symmetry_1
_geom_angle_site_symmetry_3
N4 Cu1 N12 175.0(3) . .
N4 Cu1 N1 88.6(3) . .
N12 Cu1 N1 89.7(3) . .
N4 Cu1 N7 89.0(3) . .
N12 Cu1 N7 93.0(3) . .
N1 Cu1 N7 176.0(3) . .
O19 Mo1 O14 103.2(5) . .
O19 Mo1 O21 101.1(5) . 3_665
O14 Mo1 O21 91.3(5) . 3_665
O19 Mo1 O5 100.8(4) . .
O14 Mo1 O5 88.8(4) . .
O21 Mo1 O5 157.5(6) 3_665 .
O19 Mo1 O6 99.1(5) . 3_665
O14 Mo1 O6 157.3(5) . 3_665
O21 Mo1 O6 88.2(4) 3_665 3_665
O5 Mo1 O6 83.2(4) . 3_665
O19 Mo1 O2 152.5(4) . .
O14 Mo1 O2 97.8(4) . .
O21 Mo1 O2 60.6(5) 3_665 .
O5 Mo1 O2 97.1(4) . .
O6 Mo1 O2 62.5(4) 3_665 .
O19 Mo1 O1 157.6(4) . 3_665
O14 Mo1 O1 64.6(3) . 3_665
O21 Mo1 O1 98.1(5) 3_665 3_665
O5 Mo1 O1 61.9(4) . 3_665
O6 Mo1 O1 93.1(5) 3_665 3_665
O2 Mo1 O1 49.6(3) . 3_665
O13 Mo2 O10 103.2(4) . .
O13 Mo2 O16 101.5(4) . .
O10 Mo2 O16 93.9(4) . .
O13 Mo2 O14 96.9(4) . .
O10 Mo2 O14 158.9(5) . .
O16 Mo2 O14 88.3(4) . .
O13 Mo2 O7 97.2(4) . 3_665
O10 Mo2 O7 88.6(3) . 3_665
O16 Mo2 O7 159.9(5) . 3_665
O14 Mo2 O7 82.5(4) . 3_665
O13 Mo2 O1 156.0(4) . 3_665
O10 Mo2 O1 96.6(5) . 3_665
O16 Mo2 O1 63.3(4) . 3_665
O14 Mo2 O1 65.7(4) . 3_665
O7 Mo2 O1 96.6(4) 3_665 3_665
O13 Mo2 O3 155.7(3) . 3_665
O10 Mo2 O3 67.4(4) . 3_665
O16 Mo2 O3 101.4(4) . 3_665
O14 Mo2 O3 91.6(4) . 3_665
O7 Mo2 O3 61.3(4) 3_665 3_665
O1 Mo2 O3 46.7(3) 3_665 3_665
O22 Mo3 O6 101.8(5) . .
O22 Mo3 O11 101.8(4) . 3_665
O6 Mo3 O11 91.3(5) . 3_665
O22 Mo3 O18 100.1(5) . .
O6 Mo3 O18 90.1(4) . .
O11 Mo3 O18 157.3(6) 3_665 .
O22 Mo3 O10 99.5(4) . .
O6 Mo3 O10 158.5(5) . .
O11 Mo3 O10 87.2(4) 3_665 .
O18 Mo3 O10 83.2(4) . .
O22 Mo3 O2 154.4(4) . 3_665
O6 Mo3 O2 64.0(4) . 3_665
O11 Mo3 O2 99.8(4) 3_665 3_665
O18 Mo3 O2 60.7(5) . 3_665
O10 Mo3 O2 95.1(4) . 3_665
O22 Mo3 O3 155.1(4) . 3_665
O6 Mo3 O3 97.2(5) . 3_665
O11 Mo3 O3 61.7(4) 3_665 3_665
O18 Mo3 O3 95.6(5) . 3_665
O10 Mo3 O3 63.3(3) . 3_665
O2 Mo3 O3 50.1(3) 3_665 3_665
O17 Mo4 O18 99.9(6) . .
O17 Mo4 O15 103.8(4) . .
O18 Mo4 O15 91.0(4) . .
O17 Mo4 O21 98.7(6) . .
O18 Mo4 O21 89.8(4) . .
O15 Mo4 O21 157.0(5) . .
O17 Mo4 O20 101.1(4) . .
O18 Mo4 O20 158.7(5) . .
O15 Mo4 O20 87.3(3) . .
O21 Mo4 O20 83.6(4) . .
O17 Mo4 O2 153.4(4) . 3_665
O18 Mo4 O2 64.0(5) . 3_665
O15 Mo4 O2 97.8(3) . 3_665
O21 Mo4 O2 62.2(5) . 3_665
O20 Mo4 O2 95.2(3) . 3_665
O17 Mo4 O4 159.6(4) . .
O18 Mo4 O4 96.7(6) . .
O15 Mo4 O4 63.9(3) . .
O21 Mo4 O4 93.1(5) . .
O20 Mo4 O4 63.6(3) . .
O2 Mo4 O4 46.7(3) 3_665 .
O8 Mo5 O12 100.9(4) . .
O8 Mo5 O5 101.1(5) . .
O12 Mo5 O5 92.4(4) . .
O8 Mo5 O15 100.5(4) . .
O12 Mo5 O15 89.2(3) . .
O5 Mo5 O15 157.6(4) . .
O8 Mo5 O16 99.5(5) . .
O12 Mo5 O16 159.3(5) . .
O5 Mo5 O16 86.8(3) . .
O15 Mo5 O16 83.9(3) . .
O8 Mo5 O1 158.3(5) . 3_665
O12 Mo5 O1 97.6(4) . 3_665
O5 Mo5 O1 66.7(4) . 3_665
O15 Mo5 O1 90.9(4) . 3_665
O16 Mo5 O1 63.1(4) . 3_665
O8 Mo5 O4 159.0(5) . .
O12 Mo5 O4 64.8(4) . .
O5 Mo5 O4 95.1(5) . .
O15 Mo5 O4 65.5(3) . .
O16 Mo5 O4 94.7(4) . .
O1 Mo5 O4 42.4(3) 3_665 .
O9 Mo6 O20 103.8(4) . .
O9 Mo6 O7 103.5(5) . .
O20 Mo6 O7 93.4(4) . .
O9 Mo6 O11 96.7(5) . .
O20 Mo6 O11 158.3(5) . .
O7 Mo6 O11 88.5(3) . .
O9 Mo6 O12 96.0(4) . .
O20 Mo6 O12 88.5(3) . .
O7 Mo6 O12 159.4(5) . .
O11 Mo6 O12 82.5(3) . .
O9 Mo6 O3 157.2(4) . .
O20 Mo6 O3 96.8(4) . .
O7 Mo6 O3 65.2(5) . .
O11 Mo6 O3 64.5(4) . .
O12 Mo6 O3 94.2(4) . .
O9 Mo6 O4 157.1(4) . .
O20 Mo6 O4 67.8(3) . .
O7 Mo6 O4 98.3(5) . .
O11 Mo6 O4 90.5(5) . .
O12 Mo6 O4 63.4(3) . .
O3 Mo6 O4 42.8(3) . .
O4 Si1 O4 180.000(1) . 3_665
O4 Si1 O1 65.4(5) . 3_665
O4 Si1 O1 114.6(5) 3_665 3_665
O4 Si1 O1 114.6(5) . .
O4 Si1 O1 65.4(5) 3_665 .
O1 Si1 O1 180.0(6) 3_665 .
O4 Si1 O3 65.1(5) . .
O4 Si1 O3 114.9(5) 3_665 .
O1 Si1 O3 109.3(5) 3_665 .
O1 Si1 O3 70.7(5) . .
O4 Si1 O3 114.9(5) . 3_665
O4 Si1 O3 65.1(5) 3_665 3_665
O1 Si1 O3 70.7(5) 3_665 3_665
O1 Si1 O3 109.3(5) . 3_665
O3 Si1 O3 180.000(1) . 3_665
O4 Si1 O2 108.4(5) . .
O4 Si1 O2 71.6(5) 3_665 .
O1 Si1 O2 75.6(5) 3_665 .
O1 Si1 O2 104.4(5) . .
O3 Si1 O2 75.8(5) . .
O3 Si1 O2 104.2(5) 3_665 .
O4 Si1 O2 71.6(5) . 3_665
O4 Si1 O2 108.4(5) 3_665 3_665
O1 Si1 O2 104.4(5) 3_665 3_665
O1 Si1 O2 75.6(5) . 3_665
O3 Si1 O2 104.2(5) . 3_665
O3 Si1 O2 75.8(5) 3_665 3_665
O2 Si1 O2 180.0(6) . 3_665
C1 N1 C2 102.8(8) . .
C1 N1 Cu1 125.8(7) . .
C2 N1 Cu1 131.3(6) . .
C1 N2 N3 104.2(9) . .
C2 N3 N2 108.9(8) . .
C2 N3 C3 130.3(8) . .
N2 N3 C3 120.8(8) . .
C8 N4 C7 101.8(8) . .
C8 N4 Cu1 132.8(6) . .
C7 N4 Cu1 124.5(7) . .
C7 N5 N6 103.1(8) . .
C8 N6 N5 109.5(7) . .
C8 N6 C9 128.3(8) . .
N5 N6 C9 121.6(8) . .
C13 N7 C14 108.0 . .
C13 N7 Cu1 130.9(4) . .
C14 N7 Cu1 121.0(4) . .
N7 C13 N8 108.0 . .
N7 C13 H13A 126.0 . .
N8 C13 H13A 126.0 . .
N9 N8 C13 108.0 . .
N8 N9 C14 108.0 . .
N8 N9 C15 123.8(6) . .
C14 N9 C15 128.1(6) . .
N7 C14 N9 108.0 . .
N7 C14 H14A 126.0 . .
N9 C14 H14A 126.0 . .
C23 N12 C24 108.0 . .
C23 N12 Cu1 125.1(4) . .
C24 N12 Cu1 126.6(3) . .
N12 C23 N11 108.0 . .
N12 C23 H23A 126.0 . .
N11 C23 H23A 126.0 . .
N10 N11 C23 108.0 . .
N11 N10 C24 108.0 . .
N11 N10 C22 124.2(6) . .
C24 N10 C22 127.7(6) . .
N12 C24 N10 108.0 . .
N12 C24 H24A 126.0 . .
N10 C24 H24A 126.0 . .
N2 C1 N1 113.7(10) . .
N2 C1 H1A 123.1 . .
N1 C1 H1A 123.1 . .
N3 C2 N1 110.4(8) . .
N3 C2 H2A 124.8 . .
N1 C2 H2A 124.8 . .
N3 C3 C4 114.8(8) . .
N3 C3 H3A 108.6 . .
C4 C3 H3A 108.6 . .
N3 C3 H3B 108.6 . .
C4 C3 H3B 108.6 . .
H3A C3 H3B 107.6 . .
C6 C4 C5 117.6(9) . .
C6 C4 C3 120.3(9) . .
C5 C4 C3 122.0(8) . .
C6 C5 C4 120.3(8) 3_564 .
C6 C5 H5A 119.9 3_564 .
C4 C5 H5A 119.9 . .
C5 C6 C4 122.1(10) 3_564 .
C5 C6 H6A 119.0 3_564 .
C4 C6 H6A 119.0 . .
N5 C7 N4 114.3(9) . .
N5 C7 H7A 122.8 . .
N4 C7 H7A 122.8 . .
N6 C8 N4 111.2(7) . .
N6 C8 H8A 124.4 . .
N4 C8 H8A 124.4 . .
N6 C9 C10 111.1(8) . .
N6 C9 H9A 109.4 . .
C10 C9 H9A 109.4 . .
N6 C9 H9B 109.4 . .
C10 C9 H9B 109.4 . .
H9A C9 H9B 108.0 . .
C12 C10 C11 117.8(11) . .
C12 C10 C9 121.2(10) . .
C11 C10 C9 121.0(10) . .
C10 C11 C12 120.7(11) . 3_664
C10 C11 H11A 119.7 . .
C12 C11 H11A 119.7 3_664 .
C10 C12 C11 121.5(11) . 3_664
C10 C12 H12A 119.2 . .
C11 C12 H12A 119.2 3_664 .
N9 C15 C16 109.8(7) . .
N9 C15 H15A 109.7 . .
C16 C15 H15A 109.7 . .
N9 C15 H15B 109.7 . .
C16 C15 H15B 109.7 . .
H15A C15 H15B 108.2 . .
C21 C16 C17 119.3(10) . .
C21 C16 C15 121.5(9) . .
C17 C16 C15 119.1(9) . .
C18 C17 C16 120.5(9) . .
C18 C17 H17A 119.8 . .
C16 C17 H17A 119.8 . .
C17 C18 C19 120.6(9) . .
C17 C18 H18A 119.7 . .
C19 C18 H18A 119.7 . .
C18 C19 C20 118.5(9) . .
C18 C19 C22 121.0(9) . 2_554
C20 C19 C22 120.5(9) . 2_554
C21 C20 C19 120.2(9) . .
C21 C20 H20A 119.9 . .
C19 C20 H20A 119.9 . .
C16 C21 C20 120.7(9) . .
C16 C21 H21A 119.6 . .
C20 C21 H21A 119.6 . .
N10 C22 C19 111.4(8) . 2_544
N10 C22 H22A 109.3 . .
C19 C22 H22A 109.3 2_544 .
N10 C22 H22B 109.3 . .
C19 C22 H22B 109.3 2_544 .
H22A C22 H22B 108.0 . .
Si1 O1 O4 54.8(4) . 3_665
Si1 O1 Mo5 126.5(5) . 3_665
O4 O1 Mo5 71.8(5) 3_665 3_665
Si1 O1 Mo2 121.7(5) . 3_665
O4 O1 Mo2 136.5(7) 3_665 3_665
Mo5 O1 Mo2 97.4(4) 3_665 3_665
Si1 O1 Mo1 116.6(5) . 3_665
O4 O1 Mo1 129.6(6) 3_665 3_665
Mo5 O1 Mo1 94.5(3) 3_665 3_665
Mo2 O1 Mo1 92.4(3) 3_665 3_665
Si1 O2 Mo4 123.1(5) . 3_665
Si1 O2 Mo3 118.1(5) . 3_665
Mo4 O2 Mo3 97.6(4) 3_665 3_665
Si1 O2 Mo1 118.2(5) . .
Mo4 O2 Mo1 98.4(4) 3_665 .
Mo3 O2 Mo1 96.0(3) 3_665 .
Si1 O3 O4 54.5(4) . .
Si1 O3 Mo6 126.4(5) . .
O4 O3 Mo6 72.0(5) . .
Si1 O3 Mo2 120.8(5) . 3_665
O4 O3 Mo2 141.1(6) . 3_665
Mo6 O3 Mo2 97.7(4) . 3_665
Si1 O3 Mo3 115.9(5) . 3_665
O4 O3 Mo3 125.0(6) . 3_665
Mo6 O3 Mo3 96.0(4) . 3_665
Mo2 O3 Mo3 92.8(3) 3_665 3_665
Si1 O4 O1 59.8(5) . 3_665
Si1 O4 O3 60.4(5) . .
O1 O4 O3 102.2(7) 3_665 .
Si1 O4 Mo6 125.5(6) . .
O1 O4 Mo6 139.4(6) 3_665 .
O3 O4 Mo6 65.2(5) . .
Si1 O4 Mo5 125.6(5) . .
O1 O4 Mo5 65.8(5) 3_665 .
O3 O4 Mo5 134.0(6) . .
Mo6 O4 Mo5 94.6(3) . .
Si1 O4 Mo4 118.5(5) . .
O1 O4 Mo4 122.6(6) 3_665 .
O3 O4 Mo4 127.4(6) . .
Mo6 O4 Mo4 91.6(3) . .
Mo5 O4 Mo4 91.8(3) . .
Mo5 O5 Mo1 136.8(6) . .
Mo3 O6 Mo1 137.3(6) . 3_665
Mo6 O7 Mo2 135.3(7) . 3_665
Mo2 O10 Mo3 136.6(5) . .
Mo3 O11 Mo6 137.6(6) 3_665 .
Mo5 O12 Mo6 136.2(5) . .
Mo1 O14 Mo2 137.0(5) . .
Mo4 O15 Mo5 138.3(4) . .
Mo2 O16 Mo5 135.9(6) . .
Mo4 O18 Mo3 137.1(7) . .
Mo6 O20 Mo4 136.8(4) . .
Mo1 O21 Mo4 138.5(8) 3_665 .

loop_
_geom_bond_atom_site_label_1
_geom_bond_atom_site_label_2
_geom_bond_distance
_geom_bond_site_symmetry_2
Cu1 N4 1.972(7) .
Cu1 N12 1.995(6) .
Cu1 N1 2.019(7) .
Cu1 N7 2.036(6) .
Mo1 O19 1.637(7) .
Mo1 O14 1.840(8) .
Mo1 O21 1.850(10) 3_665
Mo1 O5 1.934(10) .
Mo1 O6 1.956(8) 3_665
Mo1 O2 2.386(10) .
Mo1 O1 2.494(10) 3_665
Mo2 O13 1.675(6) .
Mo2 O10 1.818(8) .
Mo2 O16 1.829(9) .
Mo2 O14 1.947(8) .
Mo2 O7 1.977(9) 3_665
Mo2 O1 2.387(9) 3_665
Mo2 O3 2.390(10) 3_665
Mo3 O22 1.631(7) .
Mo3 O6 1.844(9) .
Mo3 O11 1.844(10) 3_665
Mo3 O18 1.923(9) .
Mo3 O10 1.979(8) .
Mo3 O2 2.375(10) 3_665
Mo3 O3 2.484(10) 3_665
Mo4 O17 1.649(7) .
Mo4 O18 1.835(8) .
Mo4 O15 1.858(7) .
Mo4 O21 1.922(8) .
Mo4 O20 1.962(7) .
Mo4 O2 2.272(10) 3_665
Mo4 O4 2.511(10) .
Mo5 O8 1.655(7) .
Mo5 O12 1.838(7) .
Mo5 O5 1.862(8) .
Mo5 O15 1.923(7) .
Mo5 O16 1.978(7) .
Mo5 O1 2.311(9) 3_665
Mo5 O4 2.408(10) .
Mo6 O9 1.667(6) .
Mo6 O20 1.823(7) .
Mo6 O7 1.833(8) .
Mo6 O11 1.962(8) .
Mo6 O12 1.969(7) .
Mo6 O3 2.289(10) .
Mo6 O4 2.398(10) .
Si1 O4 1.537(9) .
Si1 O4 1.537(9) 3_665
Si1 O1 1.627(10) 3_665
Si1 O1 1.627(10) .
Si1 O3 1.642(10) .
Si1 O3 1.642(10) 3_665
Si1 O2 1.714(10) .
Si1 O2 1.714(10) 3_665
N1 C1 1.331(13) .
N1 C2 1.338(11) .
N2 C1 1.313(14) .
N2 N3 1.336(11) .
N3 C2 1.314(11) .
N3 C3 1.465(11) .
N4 C8 1.334(11) .
N4 C7 1.360(12) .
N5 C7 1.308(14) .
N5 N6 1.356(11) .
N6 C8 1.306(11) .
N6 C9 1.457(11) .
N7 C13 1.315(5) .
N7 C14 1.315(5) .
C13 N8 1.315(5) .
C13 H13A 0.9300 .
N8 N9 1.315(5) .
N9 C14 1.315(5) .
N9 C15 1.477(10) .
C14 H14A 0.9300 .
N12 C23 1.326(5) .
N12 C24 1.326(5) .
C23 N11 1.326(5) .
C23 H23A 0.9300 .
N11 N10 1.326(5) .
N10 C24 1.326(5) .
N10 C22 1.442(12) .
C24 H24A 0.9300 .
C1 H1A 0.9300 .
C2 H2A 0.9300 .
C3 C4 1.482(13) .
C3 H3A 0.9700 .
C3 H3B 0.9700 .
C4 C6 1.369(12) .
C4 C5 1.402(14) .
C5 C6 1.359(14) 3_564
C5 H5A 0.9300 .
C6 C5 1.359(14) 3_564
C6 H6A 0.9300 .
C7 H7A 0.9300 .
C8 H8A 0.9300 .
C9 C10 1.515(15) .
C9 H9A 0.9700 .
C9 H9B 0.9700 .
C10 C12 1.343(15) .
C10 C11 1.354(16) .
C11 C12 1.388(19) 3_664
C11 H11A 0.9300 .
C12 C11 1.388(19) 3_664
C12 H12A 0.9300 .
C15 C16 1.529(14) .
C15 H15A 0.9700 .
C15 H15B 0.9700 .
C16 C21 1.363(13) .
C16 C17 1.385(13) .
C17 C18 1.371(14) .
C17 H17A 0.9300 .
C18 C19 1.383(13) .
C18 H18A 0.9300 .
C19 C20 1.390(13) .
C19 C22 1.513(14) 2_554
C20 C21 1.382(15) .
C20 H20A 0.9300 .
C21 H21A 0.9300 .
C22 C19 1.513(14) 2_544
C22 H22A 0.9700 .
C22 H22B 0.9700 .
O1 O4 1.711(13) 3_665
O1 Mo5 2.311(9) 3_665
O1 Mo2 2.387(9) 3_665
O1 Mo1 2.494(10) 3_665
O2 Mo4 2.272(10) 3_665
O2 Mo3 2.375(10) 3_665
O3 O4 1.713(14) .
O3 Mo2 2.390(10) 3_665
O3 Mo3 2.484(10) 3_665
O4 O1 1.711(13) 3_665
O6 Mo1 1.956(8) 3_665
O7 Mo2 1.977(9) 3_665
O11 Mo3 1.844(10) 3_665
O21 Mo1 1.850(10) 3_665
